data_7038876
loop_
_publ_author_name
'Cardoso, Jo\~ao M S'
'Galv\~ao, Adelino M'
'Guerreiro, Soraia I.'
'Leit\~ao, Jorge H'
'Suarez, Ana C.'
'Carvalho, M Fernanda N N'

_publ_section_title
;
 Antibacterial activity of silver camphorimine coordination polymers.
;
_journal_issue 16
_journal_name_full 'Dalton transactions (Cambridge, England : 2003)'
_journal_page_first 7114
_journal_page_last 7123
_journal_paper_doi 10.1039/c6dt00099a
_journal_volume 45
_journal_year 2016
_chemical_absolute_configuration ad
_chemical_formula_moiety '[Ag(NO3)(C26H32N2O2)]'
_chemical_formula_sum 'C26 H32 Ag N3 O5'
_chemical_formula_weight 574.41
_space_group_crystal_system monoclinic
_space_group_IT_number 5
_space_group_name_Hall 'C 2y'
_space_group_name_H-M_alt 'C 1 2 1'
_symmetry_space_group_name_Hall 'C 2y'
_symmetry_space_group_name_H-M 'C 1 2 1'
_atom_sites_solution_hydrogens geom
_audit_creation_method SHELXL-2014/7
_audit_update_record
;
2016-03-10 deposited with the CCDC.
2016-03-14 downloaded from the CCDC.
;
_cell_angle_alpha 90
_cell_angle_beta 118.359(5)
_cell_angle_gamma 90
_cell_formula_units_Z 4
_cell_length_a 17.9113(16)
_cell_length_b 11.0853(10)
_cell_length_c 14.0293(10)
_cell_measurement_reflns_used 4148
_cell_measurement_temperature 150(2)
_cell_measurement_theta_max 24.861
_cell_measurement_theta_min 2.246
_cell_volume 2451.3(4)
_computing_cell_refinement 'BRUKER SMART (Bruker, 2005)'
_computing_data_collection 'BRUKER APEX2 (Bruker, 2005)'
_computing_data_reduction 'BRUKER SAINT (Bruker, 2005)'
_computing_molecular_graphics 'ORTEP 3.2 (Farrugia, 1997)'
_computing_structure_refinement 'SHELXL-2014/7 (Sheldrick, 2014)'
_computing_structure_solution 'SHELX-97 (Sheldrick, 2008)'
_diffrn_ambient_temperature 150(2)
_diffrn_measured_fraction_theta_full 0.986
_diffrn_measured_fraction_theta_max 0.986
_diffrn_measurement_device_type 'Bruker APEX-II CCD area detector'
_diffrn_measurement_method 'phi and omega scans'
_diffrn_radiation_type MoK\a
_diffrn_radiation_wavelength 0.71073
_diffrn_reflns_av_R_equivalents 0.0449
_diffrn_reflns_av_unetI/netI 0.0609
_diffrn_reflns_Laue_measured_fraction_full 0.986
_diffrn_reflns_Laue_measured_fraction_max 0.986
_diffrn_reflns_limit_h_max 20
_diffrn_reflns_limit_h_min -21
_diffrn_reflns_limit_k_max 13
_diffrn_reflns_limit_k_min -13
_diffrn_reflns_limit_l_max 14
_diffrn_reflns_limit_l_min -16
_diffrn_reflns_number 11507
_diffrn_reflns_point_group_measured_fraction_full 0.972
_diffrn_reflns_point_group_measured_fraction_max 0.972
_diffrn_reflns_theta_full 24.861
_diffrn_reflns_theta_max 24.861
_diffrn_reflns_theta_min 2.246
_diffrn_source 'fine-focus sealed tube'
_exptl_absorpt_coefficient_mu 0.865
_exptl_absorpt_correction_T_max 0.7451
_exptl_absorpt_correction_T_min 0.6643
_exptl_absorpt_correction_type empirical
_exptl_absorpt_process_details SADABS
_exptl_crystal_colour yellow
_exptl_crystal_density_diffrn 1.556
_exptl_crystal_density_meas ?
_exptl_crystal_density_method 'not measured'
_exptl_crystal_description block
_exptl_crystal_F_000 1184
_exptl_crystal_size_max 0.200
_exptl_crystal_size_mid 0.200
_exptl_crystal_size_min 0.200
_refine_diff_density_max 0.559
_refine_diff_density_min -0.478
_refine_diff_density_rms 0.068
_refine_ls_abs_structure_details
;
 Flack x determined using 1455 quotients [(I+)-(I-)]/[(I+)+(I-)]
 (Parsons, Flack and Wagner, Acta Cryst. B69 (2013) 249-259).
;
_refine_ls_abs_structure_Flack 0.01(3)
_refine_ls_extinction_method none
_refine_ls_goodness_of_fit_ref 0.990
_refine_ls_hydrogen_treatment constr
_refine_ls_matrix_type full
_refine_ls_number_parameters 325
_refine_ls_number_reflns 4148
_refine_ls_number_restraints 1
_refine_ls_restrained_S_all 0.990
_refine_ls_R_factor_all 0.0448
_refine_ls_R_factor_gt 0.0342
_refine_ls_shift/su_max 0.002
_refine_ls_shift/su_mean 0.000
_refine_ls_structure_factor_coef Fsqd
_refine_ls_weighting_details 'w=1/[\s^2^(Fo^2^)+(0.0254P)^2^] where P=(Fo^2^+2Fc^2^)/3'
_refine_ls_weighting_scheme calc
_refine_ls_wR_factor_gt 0.0642
_refine_ls_wR_factor_ref 0.0680
_reflns_Friedel_coverage 0.864
_reflns_Friedel_fraction_full 0.956
_reflns_Friedel_fraction_max 0.955
_reflns_number_gt 3558
_reflns_number_total 4148
_reflns_threshold_expression 'I > 2\s(I)'
_cod_data_source_file c6dt00099a2.cif
_cod_data_source_block shelx
_cod_depositor_comments
;
The following automatic conversions were performed:

'_exptl_crystal_density_meas' value 'not measured' was changed to '?'
- the value is perceived as not measured.

Automatic conversion script
Id: cif_fix_values 4268 2015-11-12 08:31:59Z antanas 

 Adding full bibliography for 7038876.cif.
;
_cod_original_cell_volume 2451.2(4)
_cod_database_code 7038876
_shelx_shelxl_version_number 2014/7
_shelx_space_group_comment
;
The symmetry employed for this shelxl refinement is uniquely defined
by the following loop, which should always be used as a source of
symmetry information in preference to the above space-group names.
They are only intended as comments.
;
_shelx_estimated_absorpt_t_min 0.846
_shelx_estimated_absorpt_t_max 0.846

loop_
_space_group_symop_operation_xyz
'x, y, z'
'-x, y, -z'
'x+1/2, y+1/2, z'
'-x+1/2, y+1/2, -z'

loop_
_atom_site_label
_atom_site_type_symbol
_atom_site_fract_x
_atom_site_fract_y
_atom_site_fract_z
_atom_site_U_iso_or_equiv
_atom_site_adp_type
_atom_site_occupancy
_atom_site_site_symmetry_order
_atom_site_calc_flag
_atom_site_refinement_flags_posn
_atom_site_refinement_flags_adp
_atom_site_refinement_flags_occupancy
O11 O -0.0023(4) 1.1836(7) 0.0743(5) 0.0487(19) Uani 1 1 d . . .
N11 N 0.0000 1.2435(12) 0.0000 0.040(3) Uani 1 2 d S T P
O12 O 0.0000 1.3552(9) 0.0000 0.065(4) Uani 1 2 d S T P
O1 O 0.1485(3) 0.9249(5) 0.0024(4) 0.0249(16) Uani 1 1 d . . .
C11 C 0.1379(5) 0.7762(7) 0.1229(5) 0.0157(18) Uani 1 1 d . . .
C12 C 0.1951(4) 0.6697(6) 0.1757(5) 0.0191(15) Uani 1 1 d . . .
H12 H 0.1936 0.6375 0.2398 0.023 Uiso 1 1 calc R U .
C13 C 0.1728(5) 0.5783(7) 0.0825(6) 0.0225(18) Uani 1 1 d . . .
H13A H 0.1119 0.5666 0.0409 0.027 Uiso 1 1 calc R U .
H13B H 0.1999 0.5010 0.1100 0.027 Uiso 1 1 calc R U .
C14 C 0.2086(4) 0.6401(5) 0.0130(5) 0.0239(15) Uani 1 1 d . . .
H14A H 0.1633 0.6579 -0.0592 0.029 Uiso 1 1 calc R U .
H14B H 0.2501 0.5888 0.0071 0.029 Uiso 1 1 calc R U .
C15 C 0.2510(5) 0.7596(8) 0.0757(6) 0.0182(18) Uani 1 1 d . . .
C16 C 0.1753(5) 0.8346(8) 0.0567(6) 0.018(2) Uani 1 1 d . . .
C17 C 0.2820(4) 0.7186(5) 0.1956(5) 0.0196(14) Uani 1 1 d . . .
C171 C 0.3132(5) 0.8233(7) 0.2750(5) 0.0245(18) Uani 1 1 d . . .
H17A H 0.2705 0.8850 0.2509 0.037 Uiso 1 1 calc R U .
H17B H 0.3643 0.8555 0.2788 0.037 Uiso 1 1 calc R U .
H17C H 0.3244 0.7955 0.3453 0.037 Uiso 1 1 calc R U .
C172 C 0.3520(4) 0.6211(6) 0.2355(6) 0.0273(16) Uani 1 1 d . . .
H17D H 0.4048 0.6572 0.2487 0.041 Uiso 1 1 calc R U .
H17E H 0.3367 0.5595 0.1812 0.041 Uiso 1 1 calc R U .
H17F H 0.3580 0.5859 0.3013 0.041 Uiso 1 1 calc R U .
C151 C 0.3133(4) 0.8158(6) 0.0457(6) 0.0230(17) Uani 1 1 d . . .
H15A H 0.2845 0.8385 -0.0294 0.034 Uiso 1 1 calc R U .
H15B H 0.3572 0.7588 0.0578 0.034 Uiso 1 1 calc R U .
H15C H 0.3378 0.8861 0.0895 0.034 Uiso 1 1 calc R U .
Ag1 Ag 0.0000 0.98334(5) 0.0000 0.0259(2) Uani 1 2 d S T P
N1 N 0.0724(4) 0.8204(6) 0.1239(5) 0.0185(16) Uani 1 1 d . . .
C1 C 0.0362(5) 0.7636(8) 0.1832(6) 0.0176(19) Uani 1 1 d . . .
C2 C 0.0275(5) 0.6383(8) 0.1886(6) 0.0181(19) Uani 1 1 d . . .
H2 H 0.0469 0.5868 0.1527 0.022 Uiso 1 1 calc R U .
C3 C -0.0091(4) 0.5922(8) 0.2463(6) 0.0168(19) Uani 1 1 d . . .
H3 H -0.0134 0.5090 0.2508 0.020 Uiso 1 1 calc R U .
C4 C -0.0401(5) 0.6670(8) 0.2984(6) 0.019(2) Uani 1 1 d . . .
C5 C -0.0329(5) 0.7903(8) 0.2937(6) 0.023(2) Uani 1 1 d . . .
H5 H -0.0530 0.8410 0.3292 0.027 Uiso 1 1 calc R U .
C6 C 0.0051(5) 0.8386(9) 0.2350(6) 0.025(2) Uani 1 1 d . . .
H6 H 0.0095 0.9219 0.2309 0.030 Uiso 1 1 calc R U .
N2 N -0.0756(4) 0.6134(6) 0.3617(5) 0.0198(16) Uani 1 1 d . . .
Ag2 Ag 0.0000 0.46298(4) 0.5000 0.0251(3) Uani 1 2 d S T P
C21 C -0.1455(5) 0.6475(7) 0.3521(6) 0.0190(19) Uani 1 1 d . . .
C22 C -0.2137(4) 0.7353(6) 0.2814(5) 0.0223(16) Uani 1 1 d . . .
H22 H -0.1979 0.7932 0.2412 0.027 Uiso 1 1 calc R U .
C23 C -0.2919(5) 0.6539(7) 0.2119(6) 0.028(2) Uani 1 1 d . . .
H23A H -0.3361 0.6996 0.1533 0.034 Uiso 1 1 calc R U .
H23B H -0.2759 0.5863 0.1815 0.034 Uiso 1 1 calc R U .
C24 C -0.3219(4) 0.6101(6) 0.2925(6) 0.0290(16) Uani 1 1 d . . .
H24A H -0.3195 0.5229 0.2983 0.035 Uiso 1 1 calc R U .
H24B H -0.3794 0.6366 0.2706 0.035 Uiso 1 1 calc R U .
C25 C -0.2577(5) 0.6699(8) 0.4015(6) 0.0225(19) Uani 1 1 d . . .
C26 C -0.1771(5) 0.5995(8) 0.4308(6) 0.019(2) Uani 1 1 d . . .
C27 C -0.2378(4) 0.7895(5) 0.3639(5) 0.0238(14) Uani 1 1 d . . .
C271 C -0.1632(5) 0.8568(7) 0.4561(6) 0.029(2) Uani 1 1 d . . .
H27A H -0.1492 0.9267 0.4274 0.044 Uiso 1 1 calc R U .
H27B H -0.1148 0.8044 0.4888 0.044 Uiso 1 1 calc R U .
H27C H -0.1790 0.8813 0.5097 0.044 Uiso 1 1 calc R U .
C272 C -0.3154(5) 0.8757(6) 0.3129(6) 0.0313(17) Uani 1 1 d . . .
H27D H -0.3270 0.9061 0.3686 0.047 Uiso 1 1 calc R U .
H27E H -0.3640 0.8325 0.2603 0.047 Uiso 1 1 calc R U .
H27F H -0.3032 0.9418 0.2783 0.047 Uiso 1 1 calc R U .
C251 C -0.2822(5) 0.6715(7) 0.4903(6) 0.036(2) Uani 1 1 d . . .
H25A H -0.2899 0.5903 0.5077 0.055 Uiso 1 1 calc R U .
H25B H -0.3341 0.7156 0.4665 0.055 Uiso 1 1 calc R U .
H25C H -0.2381 0.7096 0.5534 0.055 Uiso 1 1 calc R U .
O2 O -0.1417(4) 0.5235(5) 0.4986(4) 0.0259(16) Uani 1 1 d . . .
O21 O 0.0242(4) 0.2635(8) 0.4425(6) 0.057(2) Uani 1 1 d . . .
N21 N 0.0000 0.2059(14) 0.5000 0.058(4) Uani 1 2 d S T P
O22 O 0.0000 0.0944(11) 0.5000 0.090(5) Uani 1 2 d S T P

loop_
_atom_site_aniso_label
_atom_site_aniso_U_11
_atom_site_aniso_U_22
_atom_site_aniso_U_33
_atom_site_aniso_U_23
_atom_site_aniso_U_13
_atom_site_aniso_U_12
O11 0.030(3) 0.051(4) 0.059(4) 0.015(4) 0.017(3) 0.008(3)
N11 0.013(6) 0.025(9) 0.070(9) 0.000 0.009(6) 0.000
O12 0.062(8) 0.014(7) 0.113(10) 0.000 0.036(7) 0.000
O1 0.026(3) 0.025(4) 0.027(3) 0.006(3) 0.016(3) -0.001(3)
C11 0.023(4) 0.012(4) 0.013(4) -0.004(3) 0.009(3) -0.002(3)
C12 0.026(4) 0.017(4) 0.019(4) 0.001(3) 0.015(3) -0.003(3)
C13 0.022(4) 0.022(4) 0.021(4) 0.001(3) 0.009(4) 0.003(3)
C14 0.028(4) 0.024(4) 0.020(4) -0.004(3) 0.012(3) 0.002(3)
C15 0.022(4) 0.020(4) 0.012(4) 0.004(3) 0.008(3) -0.001(3)
C16 0.024(5) 0.012(4) 0.015(4) 0.001(3) 0.007(4) -0.005(4)
C17 0.021(3) 0.019(3) 0.017(3) 0.003(3) 0.008(3) 0.005(3)
C171 0.024(4) 0.028(4) 0.017(4) -0.004(3) 0.006(3) 0.000(3)
C172 0.029(4) 0.025(4) 0.029(4) 0.003(3) 0.014(3) 0.006(3)
C151 0.020(4) 0.027(4) 0.026(4) 0.005(3) 0.014(4) 0.003(3)
Ag1 0.0229(5) 0.0217(6) 0.0336(5) 0.000 0.0138(4) 0.000
N1 0.017(4) 0.024(4) 0.013(3) 0.003(3) 0.005(3) 0.001(3)
C1 0.012(4) 0.024(5) 0.018(4) -0.002(3) 0.008(3) 0.005(3)
C2 0.020(4) 0.018(4) 0.015(4) 0.000(3) 0.007(3) 0.001(3)
C3 0.016(4) 0.012(4) 0.022(4) 0.003(3) 0.009(4) 0.002(3)
C4 0.015(4) 0.025(5) 0.014(4) 0.006(3) 0.005(3) -0.004(4)
C5 0.021(4) 0.027(5) 0.022(4) -0.003(3) 0.012(4) 0.002(4)
C6 0.021(5) 0.026(5) 0.024(4) 0.000(4) 0.007(4) -0.002(4)
N2 0.020(4) 0.022(4) 0.020(4) -0.001(3) 0.012(3) -0.004(3)
Ag2 0.0194(5) 0.0253(7) 0.0275(5) 0.000 0.0088(4) 0.000
C21 0.020(4) 0.021(4) 0.015(4) -0.001(3) 0.006(3) -0.005(3)
C22 0.024(4) 0.019(4) 0.026(4) 0.002(3) 0.014(3) -0.001(3)
C23 0.020(4) 0.034(5) 0.026(4) 0.001(3) 0.008(3) 0.005(3)
C24 0.021(4) 0.028(4) 0.041(5) 0.003(3) 0.017(4) 0.005(3)
C25 0.018(4) 0.028(4) 0.025(4) 0.001(4) 0.013(3) 0.003(3)
C26 0.018(4) 0.022(5) 0.019(4) -0.006(4) 0.009(4) -0.008(4)
C27 0.027(4) 0.019(3) 0.023(4) 0.001(3) 0.010(3) 0.002(3)
C271 0.044(5) 0.018(4) 0.027(5) 0.000(3) 0.016(4) -0.001(3)
C272 0.043(5) 0.023(4) 0.032(4) 0.005(3) 0.021(4) 0.012(3)
C251 0.046(5) 0.029(5) 0.042(5) 0.007(4) 0.027(5) 0.009(4)
O2 0.027(3) 0.025(4) 0.027(3) 0.010(3) 0.014(3) 0.006(3)
O21 0.033(4) 0.045(5) 0.074(5) -0.014(4) 0.010(3) 0.002(3)
N21 0.032(9) 0.038(11) 0.065(11) 0.000 -0.009(8) 0.000
O22 0.075(9) 0.026(8) 0.084(10) 0.000 -0.033(7) 0.000

loop_
_atom_type_symbol
_atom_type_description
_atom_type_scat_dispersion_real
_atom_type_scat_dispersion_imag
_atom_type_scat_source
C C 0.0033 0.0016 'International Tables Vol C Tables 4.2.6.8 and 6.1.1.4'
H H 0.0000 0.0000 'International Tables Vol C Tables 4.2.6.8 and 6.1.1.4'
N N 0.0061 0.0033 'International Tables Vol C Tables 4.2.6.8 and 6.1.1.4'
O O 0.0106 0.0060 'International Tables Vol C Tables 4.2.6.8 and 6.1.1.4'
Ag Ag -0.8971 1.1015 'International Tables Vol C Tables 4.2.6.8 and 6.1.1.4'

loop_
_geom_angle_atom_site_label_1
_geom_angle_atom_site_label_2
_geom_angle_atom_site_label_3
_geom_angle
_geom_angle_site_symmetry_1
_geom_angle_site_symmetry_3
N11 O11 Ag1 96.4(7) . .
O12 N11 O11 122.0(6) . .
O12 N11 O11 122.0(6) . 2
O11 N11 O11 116.0(13) . 2
N1 C11 C12 135.1(7) . .
N1 C11 C16 121.0(8) . .
C12 C11 C16 103.9(6) . .
C11 C12 C17 101.8(5) . .
C11 C12 C13 104.7(6) . .
C17 C12 C13 102.5(5) . .
C12 C13 C14 102.9(6) . .
C13 C14 C15 104.7(5) . .
C151 C15 C16 116.7(7) . .
C151 C15 C17 119.3(6) . .
C16 C15 C17 100.4(6) . .
C151 C15 C14 114.8(6) . .
C16 C15 C14 102.2(6) . .
C17 C15 C14 100.8(6) . .
O1 C16 C15 128.5(8) . .
O1 C16 C11 125.4(8) . .
C15 C16 C11 106.1(7) . .
C171 C17 C12 112.8(5) . .
C171 C17 C172 108.5(5) . .
C12 C17 C172 113.2(5) . .
C171 C17 C15 112.6(5) . .
C12 C17 C15 95.4(5) . .
C172 C17 C15 113.9(5) . .
N1 Ag1 N1 83.1(3) 2 .
N1 Ag1 O11 150.3(2) 2 .
N1 Ag1 O11 118.8(2) . .
N1 Ag1 O11 118.8(2) 2 2
N1 Ag1 O11 150.3(2) . 2
O11 Ag1 O11 51.2(3) . 2
C11 N1 C1 120.9(7) . .
C11 N1 Ag1 117.4(5) . .
C1 N1 Ag1 121.0(5) . .
C6 C1 C2 118.9(8) . .
C6 C1 N1 116.8(8) . .
C2 C1 N1 124.2(8) . .
C3 C2 C1 120.0(8) . .
C2 C3 C4 121.1(8) . .
C5 C4 C3 120.0(8) . .
C5 C4 N2 121.1(8) . .
C3 C4 N2 118.8(8) . .
C4 C5 C6 119.4(8) . .
C1 C6 C5 120.6(9) . .
C21 N2 C4 121.3(7) . .
C21 N2 Ag2 116.4(5) . .
C4 N2 Ag2 122.2(5) . .
N2 Ag2 N2 93.2(3) . 2_556
N2 Ag2 O21 139.6(2) . 2_556
N2 Ag2 O21 118.3(2) 2_556 2_556
N2 Ag2 O21 118.3(2) . .
N2 Ag2 O21 139.6(2) 2_556 .
O21 Ag2 O21 52.1(4) 2_556 .
N2 C21 C22 136.2(7) . .
N2 C21 C26 120.1(8) . .
C22 C21 C26 103.6(7) . .
C21 C22 C27 100.7(5) . .
C21 C22 C23 104.1(6) . .
C27 C22 C23 101.9(6) . .
C24 C23 C22 104.2(6) . .
C23 C24 C25 103.6(6) . .
C251 C25 C26 113.4(7) . .
C251 C25 C27 118.9(6) . .
C26 C25 C27 101.0(6) . .
C251 C25 C24 116.7(6) . .
C26 C25 C24 102.1(6) . .
C27 C25 C24 102.3(6) . .
O2 C26 C25 130.6(8) . .
O2 C26 C21 124.7(8) . .
C25 C26 C21 104.6(7) . .
C25 C27 C22 96.7(5) . .
C25 C27 C271 112.4(6) . .
C22 C27 C271 112.3(6) . .
C25 C27 C272 112.8(6) . .
C22 C27 C272 113.8(5) . .
C271 C27 C272 108.5(6) . .
N21 O21 Ag2 94.5(8) . .
O22 N21 O21 120.6(8) . 2_556
O22 N21 O21 120.6(8) . .
O21 N21 O21 118.9(15) 2_556 .

loop_
_geom_bond_atom_site_label_1
_geom_bond_atom_site_label_2
_geom_bond_distance
_geom_bond_site_symmetry_2
O11 N11 1.253(8) .
O11 Ag1 2.461(8) .
N11 O12 1.237(15) .
N11 O11 1.253(8) 2
O1 C16 1.211(10) .
C11 N1 1.279(9) .
C11 C12 1.507(10) .
C11 C16 1.522(10) .
C12 C17 1.543(8) .
C12 C13 1.549(9) .
C13 C14 1.557(9) .
C14 C15 1.572(10) .
C15 C151 1.502(9) .
C15 C16 1.503(12) .
C15 C17 1.567(9) .
C17 C171 1.520(9) .
C17 C172 1.545(8) .
Ag1 N1 2.413(7) 2
Ag1 N1 2.413(7) .
Ag1 O11 2.461(8) 2
N1 C1 1.421(10) .
C1 C6 1.384(11) .
C1 C2 1.404(11) .
C2 C3 1.362(10) .
C3 C4 1.384(10) .
C4 C5 1.377(11) .
C4 N2 1.444(10) .
C5 C6 1.400(11) .
N2 C21 1.252(9) .
N2 Ag2 2.425(7) .
Ag2 N2 2.425(7) 2_556
Ag2 O21 2.461(8) 2_556
Ag2 O21 2.461(8) .
C21 C22 1.507(10) .
C21 C26 1.553(10) .
C22 C27 1.537(8) .
C22 C23 1.559(10) .
C23 C24 1.542(9) .
C24 C25 1.559(10) .
C25 C251 1.503(9) .
C25 C26 1.517(11) .
C25 C27 1.531(10) .
C26 O2 1.202(10) .
C27 C271 1.541(10) .
C27 C272 1.554(8) .
O21 N21 1.256(10) .
N21 O22 1.236(18) .
N21 O21 1.256(10) 2_556
